data_1574026
loop_
_publ_author_name
'Parui, Retwik'
'Roy, Hirakjyoti'
'Meher, Niranjan'
'Ghosh, Siddhartha Sankar'
'Iyer, Parameswar Krishnan'

_publ_section_title
;
 Mechanistic investigation on cellular internalization triggering
 structure-induced conformational modulation of boron-nitrogen luminogens.
;
_journal_issue 14
_journal_name_full 'Chemical science'
_journal_page_first 6023
_journal_page_last 6034
_journal_paper_doi 10.1039/d4sc08296f
_journal_volume 16
_journal_year 2025
_chemical_formula_sum 'C16 H12 B F N2'
_chemical_formula_weight 262.09
_space_group_crystal_system tetragonal
_space_group_IT_number 82
_space_group_name_Hall 'I -4'
_space_group_name_H-M_alt 'I -4'
_atom_sites_solution_hydrogens geom
_audit_creation_method SHELXL-2019/1
_audit_update_record
;
2024-02-28 deposited with the CCDC.	2025-02-28 downloaded from the CCDC.
;
_cell_angle_alpha 90
_cell_angle_beta 90
_cell_angle_gamma 90
_cell_formula_units_Z 8
_cell_length_a 22.7941(12)
_cell_length_b 22.7941(12)
_cell_length_c 5.0803(4)
_cell_measurement_reflns_used 9883
_cell_measurement_temperature 273(2)
_cell_measurement_theta_max 27.99
_cell_measurement_theta_min 2.53
_cell_volume 2639.6(3)
_computing_structure_refinement 'SHELXL-2019/1 (Sheldrick, 2019)'
_diffrn_ambient_temperature 273(2)
_diffrn_measured_fraction_theta_full 1.000
_diffrn_measured_fraction_theta_max 1.000
_diffrn_measurement_device_type 'Bruker APEX-II CCD'
_diffrn_measurement_method '\f and \w scans'
_diffrn_radiation_type MoK\a
_diffrn_radiation_wavelength 0.71073
_diffrn_reflns_av_R_equivalents 0.0678
_diffrn_reflns_av_unetI/netI 0.0337
_diffrn_reflns_Laue_measured_fraction_full 1.000
_diffrn_reflns_Laue_measured_fraction_max 1.000
_diffrn_reflns_limit_h_max 27
_diffrn_reflns_limit_h_min -27
_diffrn_reflns_limit_k_max 27
_diffrn_reflns_limit_k_min -27
_diffrn_reflns_limit_l_max 6
_diffrn_reflns_limit_l_min -6
_diffrn_reflns_number 43785
_diffrn_reflns_point_group_measured_fraction_full 1.000
_diffrn_reflns_point_group_measured_fraction_max 1.000
_diffrn_reflns_theta_full 24.998
_diffrn_reflns_theta_max 24.998
_diffrn_reflns_theta_min 1.263
_exptl_absorpt_coefficient_mu 0.088
_exptl_absorpt_correction_type none
_exptl_crystal_colour colorless
_exptl_crystal_density_diffrn 1.319
_exptl_crystal_description block
_exptl_crystal_F_000 1088
_refine_diff_density_max 0.124
_refine_diff_density_min -0.192
_refine_diff_density_rms 0.037
_refine_ls_abs_structure_details
;
 Flack x determined using 566 quotients [(I+)-(I-)]/[(I+)+(I-)]
 (Parsons, Flack and Wagner, Acta Cryst. B69 (2013) 249-259).
;
_refine_ls_abs_structure_Flack -0.7(5)
_refine_ls_extinction_method none
_refine_ls_goodness_of_fit_ref 1.177
_refine_ls_hydrogen_treatment constr
_refine_ls_matrix_type full
_refine_ls_number_parameters 181
_refine_ls_number_reflns 2326
_refine_ls_number_restraints 0
_refine_ls_restrained_S_all 1.177
_refine_ls_R_factor_all 0.1079
_refine_ls_R_factor_gt 0.0604
_refine_ls_shift/su_max 0.000
_refine_ls_shift/su_mean 0.000
_refine_ls_structure_factor_coef Fsqd
_refine_ls_weighting_details 'w=1/[\s^2^(Fo^2^)+(0.0754P)^2^+1.5157P] where P=(Fo^2^+2Fc^2^)/3'
_refine_ls_weighting_scheme calc
_refine_ls_wR_factor_gt 0.1401
_refine_ls_wR_factor_ref 0.1786
_reflns_Friedel_coverage 0.777
_reflns_Friedel_fraction_full 0.999
_reflns_Friedel_fraction_max 0.999
_reflns_number_gt 1600
_reflns_number_total 2326
_reflns_threshold_expression 'I > 2\s(I)'
_cod_data_source_file d4sc08296f2.cif
_cod_data_source_block test1_0ma_a
_cod_depositor_comments 'Adding full bibliography for 1574024--1574028.cif.'
_cod_database_code 1574026
_shelx_shelxl_version_number 2019/1
_shelx_space_group_comment
;
The symmetry employed for this shelxl refinement is uniquely defined
by the following loop, which should always be used as a source of
symmetry information in preference to the above space-group names.
They are only intended as comments.
;

loop_
_space_group_symop_operation_xyz
'x, y, z'
'-x, -y, z'
'y, -x, -z'
'-y, x, -z'
'x+1/2, y+1/2, z+1/2'
'-x+1/2, -y+1/2, z+1/2'
'y+1/2, -x+1/2, -z+1/2'
'-y+1/2, x+1/2, -z+1/2'

loop_
_atom_site_label
_atom_site_type_symbol
_atom_site_fract_x
_atom_site_fract_y
_atom_site_fract_z
_atom_site_U_iso_or_equiv
_atom_site_adp_type
_atom_site_occupancy
_atom_site_site_symmetry_order
_atom_site_calc_flag
_atom_site_refinement_flags_posn
_atom_site_refinement_flags_adp
_atom_site_refinement_flags_occupancy
_atom_site_disorder_assembly
_atom_site_disorder_group
F001 F 0.11169(17) 0.58476(15) -0.2445(9) 0.1024(13) Uani 1 1 d . . . . .
N002 N 0.30724(18) 0.46322(18) 0.5252(9) 0.0627(12) Uani 1 1 d . . . . .
H002 H 0.323786 0.487176 0.417577 0.075 Uiso 1 1 calc R U . . .
N003 N 0.21988(19) 0.41797(18) 0.6992(9) 0.0650(12) Uani 1 1 d . . . . .
H003 H 0.182333 0.414228 0.700363 0.078 Uiso 1 1 calc R U . . .
C1 C 0.2072(2) 0.4950(2) 0.3229(10) 0.0548(12) Uani 1 1 d . . . . .
C005 C 0.3428(2) 0.4310(2) 0.6982(12) 0.0658(15) Uani 1 1 d . . . . .
C006 C 0.3147(3) 0.3918(2) 0.8745(11) 0.0638(15) Uani 1 1 d . . . . .
C007 C 0.2529(3) 0.3838(2) 0.8762(11) 0.0654(14) Uani 1 1 d . . . . .
C008 C 0.1428(3) 0.5555(3) -0.0513(12) 0.0702(15) Uani 1 1 d . . . . .
C009 C 0.1509(2) 0.4772(2) 0.2464(11) 0.0669(14) Uani 1 1 d . . . . .
H009 H 0.134802 0.443844 0.323242 0.080 Uiso 1 1 calc R U . . .
C00A C 0.1180(3) 0.5076(3) 0.0597(13) 0.0758(16) Uani 1 1 d . . . . .
H00A H 0.080488 0.495420 0.013218 0.091 Uiso 1 1 calc R U . . .
C00B C 0.2285(2) 0.5458(2) 0.2045(13) 0.0725(15) Uani 1 1 d . . . . .
H00B H 0.265361 0.559752 0.252245 0.087 Uiso 1 1 calc R U . . .
C00C C 0.4115(3) 0.3682(3) 1.0552(15) 0.097(2) Uani 1 1 d . . . . .
H00C H 0.434921 0.348420 1.175809 0.117 Uiso 1 1 calc R U . . .
C00D C 0.4031(2) 0.4371(3) 0.7013(13) 0.0794(17) Uani 1 1 d . . . . .
H00D H 0.421331 0.462417 0.583408 0.095 Uiso 1 1 calc R U . . .
C00E C 0.3502(3) 0.3588(3) 1.0585(13) 0.0798(19) Uani 1 1 d . . . . .
C00F C 0.1960(3) 0.5767(3) 0.0153(14) 0.0802(18) Uani 1 1 d . . . . .
H00F H 0.210630 0.610661 -0.061689 0.096 Uiso 1 1 calc R U . . .
C00G C 0.2621(4) 0.3130(3) 1.2252(14) 0.094(2) Uani 1 1 d . . . . .
H00G H 0.244424 0.286615 1.340276 0.113 Uiso 1 1 calc R U . . .
C00H C 0.4368(3) 0.4052(3) 0.8810(16) 0.095(2) Uani 1 1 d . . . . .
H00H H 0.477382 0.409447 0.880824 0.114 Uiso 1 1 calc R U . . .
C00I C 0.2264(3) 0.3452(3) 1.0474(12) 0.0802(17) Uani 1 1 d . . . . .
H00I H 0.185892 0.340224 1.046503 0.096 Uiso 1 1 calc R U . . .
C00J C 0.3213(4) 0.3197(3) 1.2319(15) 0.099(2) Uani 1 1 d . . . . .
H00J H 0.343286 0.298259 1.352445 0.119 Uiso 1 1 calc R U . . .
B1 B 0.2450(3) 0.4580(2) 0.5199(13) 0.0583(15) Uani 1 1 d . . . . .

loop_
_atom_site_aniso_label
_atom_site_aniso_U_11
_atom_site_aniso_U_22
_atom_site_aniso_U_33
_atom_site_aniso_U_23
_atom_site_aniso_U_13
_atom_site_aniso_U_12
F001 0.118(3) 0.098(2) 0.090(3) 0.014(2) -0.020(2) 0.037(2)
N002 0.064(3) 0.066(3) 0.059(3) -0.002(2) -0.005(2) 0.0058(19)
N003 0.069(3) 0.070(3) 0.056(3) 0.002(2) -0.002(2) 0.007(2)
C1 0.057(3) 0.054(3) 0.053(3) -0.003(2) 0.004(3) 0.002(2)
C005 0.071(3) 0.066(3) 0.060(3) -0.021(3) -0.015(3) 0.019(3)
C006 0.081(4) 0.061(3) 0.049(3) -0.021(3) -0.013(3) 0.021(3)
C007 0.089(4) 0.058(3) 0.049(3) -0.007(3) -0.002(3) 0.016(3)
C008 0.069(4) 0.071(4) 0.071(4) 0.004(3) -0.007(3) 0.022(3)
C009 0.066(3) 0.062(3) 0.073(3) 0.005(3) 0.002(3) 0.001(2)
C00A 0.066(3) 0.074(4) 0.088(4) -0.002(4) -0.013(3) 0.009(3)
C00B 0.063(3) 0.074(3) 0.081(4) 0.010(3) -0.003(3) -0.003(3)
C00C 0.102(6) 0.108(5) 0.083(5) -0.035(5) -0.039(4) 0.054(4)
C00D 0.070(4) 0.086(4) 0.082(4) -0.022(3) -0.020(3) 0.019(3)
C00E 0.111(5) 0.066(4) 0.062(4) -0.021(3) -0.023(4) 0.036(4)
C00F 0.087(4) 0.070(4) 0.084(4) 0.022(3) 0.006(4) 0.005(3)
C00G 0.150(7) 0.072(4) 0.060(4) 0.004(3) 0.002(5) 0.024(4)
C00H 0.079(4) 0.108(5) 0.097(5) -0.031(5) -0.022(4) 0.027(4)
C00I 0.113(5) 0.070(4) 0.058(3) -0.003(3) 0.003(4) 0.008(3)
C00J 0.152(7) 0.082(4) 0.064(4) -0.010(4) -0.020(5) 0.047(5)
B1 0.066(4) 0.055(3) 0.054(3) -0.009(3) -0.003(3) 0.007(3)

loop_
_atom_type_symbol
_atom_type_description
_atom_type_scat_dispersion_real
_atom_type_scat_dispersion_imag
_atom_type_scat_source
C C 0.0033 0.0016 'International Tables Vol C Tables 4.2.6.8 and 6.1.1.4'
H H 0.0000 0.0000 'International Tables Vol C Tables 4.2.6.8 and 6.1.1.4'
B B 0.0013 0.0007 'International Tables Vol C Tables 4.2.6.8 and 6.1.1.4'
F F 0.0171 0.0103 'International Tables Vol C Tables 4.2.6.8 and 6.1.1.4'
N N 0.0061 0.0033 'International Tables Vol C Tables 4.2.6.8 and 6.1.1.4'

loop_
_geom_angle_atom_site_label_1
_geom_angle_atom_site_label_2
_geom_angle_atom_site_label_3
_geom_angle
_geom_angle_site_symmetry_1
_geom_angle_site_symmetry_3
_geom_angle_publ_flag
C005 N002 B1 123.0(5) . . ?
C007 N003 B1 123.6(5) . . ?
C00B C1 C009 116.1(5) . . ?
C00B C1 B1 122.1(5) . . ?
C009 C1 B1 121.8(5) . . ?
C00D C005 N002 122.0(6) . . ?
C00D C005 C006 120.3(5) . . ?
N002 C005 C006 117.7(5) . . ?
C007 C006 C005 122.2(5) . . ?
C007 C006 C00E 118.9(6) . . ?
C005 C006 C00E 118.9(5) . . ?
C00I C007 N003 121.5(5) . . ?
C00I C007 C006 121.4(5) . . ?
N003 C007 C006 117.1(5) . . ?
C00F C008 C00A 124.0(5) . . ?
C00F C008 F001 117.9(6) . . ?
C00A C008 F001 118.1(5) . . ?
C00A C009 C1 122.5(5) . . ?
C008 C00A C009 117.5(5) . . ?
C1 C00B C00F 121.9(5) . . ?
C00H C00C C00E 121.6(7) . . ?
C005 C00D C00H 120.2(7) . . ?
C00J C00E C00C 124.2(7) . . ?
C00J C00E C006 118.0(7) . . ?
C00C C00E C006 117.8(7) . . ?
C008 C00F C00B 117.9(5) . . ?
C00J C00G C00I 121.8(7) . . ?
C00C C00H C00D 121.1(7) . . ?
C007 C00I C00G 118.8(7) . . ?
C00G C00J C00E 121.2(6) . . ?
N003 B1 N002 116.5(5) . . ?
N003 B1 C1 122.4(5) . . ?
N002 B1 C1 121.1(5) . . ?

loop_
_geom_bond_atom_site_label_1
_geom_bond_atom_site_label_2
_geom_bond_distance
_geom_bond_site_symmetry_2
_geom_bond_publ_flag
F001 C008 1.382(7) . ?
N002 C005 1.403(7) . ?
N002 B1 1.423(7) . ?
N003 C007 1.408(7) . ?
N003 B1 1.412(7) . ?
C1 C00B 1.394(7) . ?
C1 C009 1.402(7) . ?
C1 B1 1.566(8) . ?
C005 C00D 1.382(7) . ?
C005 C006 1.417(8) . ?
C006 C007 1.422(8) . ?
C006 C00E 1.447(8) . ?
C007 C00I 1.378(8) . ?
C008 C00F 1.348(8) . ?
C008 C00A 1.353(8) . ?
C009 C00A 1.393(8) . ?
C00B C00F 1.403(8) . ?
C00C C00H 1.352(10) . ?
C00C C00E 1.412(9) . ?
C00D C00H 1.397(9) . ?
C00E C00J 1.416(10) . ?
C00G C00J 1.361(10) . ?
C00G C00I 1.419(9) . ?
